data_4327166
loop_
_publ_author_name
'Arpita Saha'
'Khalil A. Abboud'
'George Christou'

_publ_section_title
;
 New Mixed-Valent Mn Clusters from the Use of
 N,N,N',N'-Tetrakis(2-hydroxyethyl)ethylenediamine (edteH4): Mn3, Mn4,
 Mn6, and Mn10
;
_journal_name_full 'Inorganic Chemistry'
_journal_page_first 12774
_journal_page_last 12784
_journal_paper_doi 10.1021/ic201916d
_journal_volume 50
_journal_year 2011
_chemical_formula_sum 'C24 H50 Cl Mn3 N4 O16'
_chemical_formula_weight 850.95
_chemical_name_systematic
; 
 ? 
;
_space_group_IT_number 14
_symmetry_cell_setting monoclinic
_symmetry_space_group_name_Hall '-P 2yn'
_symmetry_space_group_name_H-M 'P 1 21/n 1'
_atom_sites_solution_hydrogens geom
_atom_sites_solution_primary direct
_atom_sites_solution_secondary difmap
_audit_creation_method SHELXL-97
_audit_update_record
;
2009-04-23 # Formatted by publCIF
;
_cell_angle_alpha 90.00
_cell_angle_beta 113.187(4)
_cell_angle_gamma 90.00
_cell_formula_units_Z 4
_cell_length_a 15.762(4)
_cell_length_b 14.032(4)
_cell_length_c 17.582(5)
_cell_measurement_reflns_used 6204
_cell_measurement_temperature 100(2)
_cell_measurement_theta_max 22.53
_cell_measurement_theta_min 2.52
_cell_volume 3574.5(17)
_computing_cell_refinement 'Bruker APEX2'
_computing_data_collection 'Bruker APEX2'
_computing_data_reduction 'Bruker SAINT'
_computing_molecular_graphics 'Bruker SHELXTL'
_computing_publication_material 'Bruker SHELXTL'
_computing_structure_refinement 'Bruker SHELXTL'
_computing_structure_solution 'Bruker SHELXTL'
_diffrn_ambient_temperature 100(2)
_diffrn_measured_fraction_theta_full 0.995
_diffrn_measured_fraction_theta_max 0.995
_diffrn_measurement_device_type 'Bruker APEX-II CCD'
_diffrn_measurement_method '\w scans'
_diffrn_radiation_monochromator graphite
_diffrn_radiation_source 'fine-focus sealed tube'
_diffrn_radiation_type MoK\a
_diffrn_radiation_wavelength 0.71073
_diffrn_reflns_av_R_equivalents 0.0428
_diffrn_reflns_av_sigmaI/netI 0.0414
_diffrn_reflns_limit_h_max 13
_diffrn_reflns_limit_h_min -16
_diffrn_reflns_limit_k_max 15
_diffrn_reflns_limit_k_min -15
_diffrn_reflns_limit_l_max 18
_diffrn_reflns_limit_l_min -18
_diffrn_reflns_number 16312
_diffrn_reflns_theta_full 22.56
_diffrn_reflns_theta_max 22.56
_diffrn_reflns_theta_min 1.47
_diffrn_standards_number 0
_exptl_absorpt_coefficient_mu 1.191
_exptl_absorpt_correction_T_max 0.9066
_exptl_absorpt_correction_T_min 0.8027
_exptl_absorpt_correction_type analytical
_exptl_absorpt_process_details 'based on measured indexed crystal faces, Bruker SHELXTL  v6.12 (Bruker 1998)'
_exptl_crystal_colour brown
_exptl_crystal_density_diffrn 1.581
_exptl_crystal_density_meas 0
_exptl_crystal_description cubes
_exptl_crystal_F_000 1768
_exptl_crystal_size_max 0.19
_exptl_crystal_size_mid 0.09
_exptl_crystal_size_min 0.08
_refine_diff_density_max 0.824
_refine_diff_density_min -0.379
_refine_diff_density_rms 0.079
_refine_ls_extinction_method none
_refine_ls_goodness_of_fit_ref 1.033
_refine_ls_hydrogen_treatment mixed
_refine_ls_matrix_type full
_refine_ls_number_parameters 442
_refine_ls_number_reflns 4676
_refine_ls_number_restraints 0
_refine_ls_restrained_S_all 1.033
_refine_ls_R_factor_all 0.0450
_refine_ls_R_factor_gt 0.0372
_refine_ls_shift/su_max 0.001
_refine_ls_shift/su_mean 0.000
_refine_ls_structure_factor_coef Fsqd
_refine_ls_weighting_details 'calc w=1/[\s^2^(Fo^2^)+(0.0648P)^2^+1.5773P] where P=(Fo^2^+2Fc^2^)/3'
_refine_ls_weighting_scheme calc
_refine_ls_wR_factor_gt 0.0979
_refine_ls_wR_factor_ref 0.1025
_reflns_number_gt 3889
_reflns_number_total 4676
_reflns_threshold_expression I>2\s(I)
_cod_data_source_file ic201916d_si_002_1.cif
_cod_data_source_block saha46
_cod_original_cell_volume 3574.7(16)
_cod_database_code 4327166

loop_
_symmetry_equiv_pos_as_xyz
'x, y, z'
'-x+1/2, y+1/2, -z+1/2'
'-x, -y, -z'
'x-1/2, -y-1/2, z-1/2'

loop_
_atom_site_label
_atom_site_type_symbol
_atom_site_fract_x
_atom_site_fract_y
_atom_site_fract_z
_atom_site_U_iso_or_equiv
_atom_site_adp_type
_atom_site_occupancy
_atom_site_symmetry_multiplicity
_atom_site_calc_flag
_atom_site_refinement_flags
Mn1 Mn 0.49347(4) 0.80869(3) 0.09063(3) 0.01614(17) Uani 1 1 d .
Mn2 Mn 0.5000 1.0000 0.0000 0.0152(2) Uani 1 2 d S
Mn3 Mn 0.42915(4) 0.82525(4) 0.38137(3) 0.01916(17) Uani 1 1 d .
Mn4 Mn 0.5000 1.0000 0.5000 0.0184(2) Uani 1 2 d S
Cl1 Cl 0.54643(6) 0.45188(7) 0.26387(5) 0.0280(2) Uani 1 1 d .
O1 O 0.55065(16) 0.75991(17) 0.22865(14) 0.0239(6) Uani 1 1 d .
H1 H 0.5411 0.8045 0.2683 0.036 Uiso 1 1 d R
O2 O 0.3818(2) 0.69977(19) 0.08598(17) 0.0419(8) Uani 1 1 d .
H2 H 0.4081 0.6842 0.1391 0.063 Uiso 1 1 d R
O3 O 0.58184(15) 0.92656(15) 0.09041(13) 0.0189(5) Uani 1 1 d .
O4 O 0.42373(16) 0.90385(16) 0.14361(13) 0.0196(5) Uani 1 1 d .
O5 O 0.43293(16) 1.04384(16) 0.08633(13) 0.0201(6) Uani 1 1 d .
O6 O 0.41866(16) 0.89111(15) -0.02543(13) 0.0190(5) Uani 1 1 d .
O7 O 0.53661(16) 0.87829(16) 0.34247(13) 0.0216(6) Uani 1 1 d .
O8 O 0.36095(19) 0.8083(2) 0.24202(16) 0.0384(7) Uani 1 1 d .
H8 H 0.381(3) 0.841(3) 0.209(3) 0.058 Uiso 1 1 d .
O9 O 0.4829(2) 0.67818(19) 0.36471(19) 0.0418(8) Uani 1 1 d .
H9 H 0.493(4) 0.663(3) 0.318(3) 0.063 Uiso 1 1 d .
O10 O 0.58264(16) 1.00945(17) 0.42041(14) 0.0227(6) Uani 1 1 d .
O11 O 0.39693(16) 0.97115(16) 0.40046(14) 0.0226(6) Uani 1 1 d .
O12 O 0.52869(16) 0.86539(17) 0.50651(13) 0.0230(6) Uani 1 1 d .
O13 O 0.4860(2) 0.5341(2) 0.23955(16) 0.0400(7) Uani 1 1 d .
O14 O 0.6047(2) 0.4500(2) 0.21816(18) 0.0446(8) Uani 1 1 d .
O15 O 0.4927(2) 0.3667(2) 0.24891(16) 0.0419(7) Uani 1 1 d .
O16 O 0.60282(19) 0.4588(2) 0.35022(16) 0.0374(7) Uani 1 1 d .
N1 N 0.4774(2) 0.70082(19) -0.01907(17) 0.0211(7) Uani 1 1 d .
N2 N 0.6433(2) 0.74325(19) 0.12754(16) 0.0199(7) Uani 1 1 d .
N3 N 0.3985(2) 0.7193(2) 0.47329(18) 0.0249(7) Uani 1 1 d .
N4 N 0.2669(2) 0.8305(2) 0.33880(17) 0.0241(7) Uani 1 1 d .
C1 C 0.3888(3) 0.6130(3) 0.0458(2) 0.0316(9) Uani 1 1 d .
H1A H 0.3336 0.5730 0.0351 0.038 Uiso 1 1 calc R
H1B H 0.4440 0.5767 0.0814 0.038 Uiso 1 1 calc R
C2 C 0.3962(3) 0.6389(2) -0.0343(2) 0.0255(9) Uani 1 1 d .
H2A H 0.4019 0.5801 -0.0631 0.031 Uiso 1 1 calc R
H2B H 0.3394 0.6725 -0.0705 0.031 Uiso 1 1 calc R
C3 C 0.3962(3) 0.8408(2) -0.1009(2) 0.0213(8) Uani 1 1 d .
H3A H 0.3962 0.8855 -0.1444 0.026 Uiso 1 1 calc R
H3B H 0.3334 0.8138 -0.1183 0.026 Uiso 1 1 calc R
C4 C 0.4637(3) 0.7617(2) -0.0922(2) 0.0223(8) Uani 1 1 d .
H4A H 0.4408 0.7220 -0.1428 0.027 Uiso 1 1 calc R
H4B H 0.5237 0.7893 -0.0865 0.027 Uiso 1 1 calc R
C5 C 0.6478(3) 0.6997(3) 0.0532(2) 0.0251(9) Uani 1 1 d .
H5A H 0.7023 0.6573 0.0699 0.030 Uiso 1 1 calc R
H5B H 0.6559 0.7505 0.0175 0.030 Uiso 1 1 calc R
C6 C 0.5623(3) 0.6429(2) 0.0043(2) 0.0254(9) Uani 1 1 d .
H6A H 0.5674 0.6181 -0.0465 0.030 Uiso 1 1 calc R
H6B H 0.5581 0.5877 0.0376 0.030 Uiso 1 1 calc R
C7 C 0.6365(3) 0.7119(3) 0.2637(2) 0.0248(9) Uani 1 1 d .
H7A H 0.6328 0.6595 0.2999 0.030 Uiso 1 1 calc R
H7B H 0.6854 0.7567 0.2974 0.030 Uiso 1 1 calc R
C8 C 0.6590(3) 0.6724(2) 0.1935(2) 0.0249(9) Uani 1 1 d .
H8A H 0.7243 0.6519 0.2154 0.030 Uiso 1 1 calc R
H8B H 0.6201 0.6157 0.1700 0.030 Uiso 1 1 calc R
C9 C 0.6753(2) 0.9112(2) 0.1038(2) 0.0210(8) Uani 1 1 d .
H9A H 0.7129 0.9671 0.1319 0.025 Uiso 1 1 calc R
H9B H 0.6811 0.9022 0.0502 0.025 Uiso 1 1 calc R
C10 C 0.7093(3) 0.8232(2) 0.1571(2) 0.0234(8) Uani 1 1 d .
H10A H 0.7694 0.8035 0.1567 0.028 Uiso 1 1 calc R
H10B H 0.7189 0.8387 0.2148 0.028 Uiso 1 1 calc R
C11 C 0.4169(2) 0.9944(2) 0.1380(2) 0.0178(8) Uani 1 1 d .
C12 C 0.3858(3) 1.0442(3) 0.1983(2) 0.0293(9) Uani 1 1 d .
H12A H 0.3833 1.1131 0.1883 0.044 Uiso 1 1 calc R
H12B H 0.4295 1.0309 0.2550 0.044 Uiso 1 1 calc R
H12C H 0.3244 1.0212 0.1910 0.044 Uiso 1 1 calc R
C13 C 0.2646(3) 0.7974(3) 0.2001(2) 0.0384(11) Uani 1 1 d .
H13A H 0.2510 0.7460 0.1583 0.046 Uiso 1 1 calc R
H13B H 0.2369 0.8573 0.1713 0.046 Uiso 1 1 calc R
C14 C 0.2248(3) 0.7727(3) 0.2624(2) 0.0333(10) Uani 1 1 d .
H14A H 0.1573 0.7837 0.2378 0.040 Uiso 1 1 calc R
H14B H 0.2354 0.7042 0.2767 0.040 Uiso 1 1 calc R
C15 C 0.3057(2) 0.9962(3) 0.3879(2) 0.0250(9) Uani 1 1 d .
H15A H 0.2939 1.0635 0.3700 0.030 Uiso 1 1 calc R
H15B H 0.2966 0.9890 0.4402 0.030 Uiso 1 1 calc R
C16 C 0.2396(3) 0.9318(3) 0.3222(2) 0.0306(9) Uani 1 1 d .
H16A H 0.1766 0.9404 0.3206 0.037 Uiso 1 1 calc R
H16B H 0.2386 0.9500 0.2674 0.037 Uiso 1 1 calc R
C17 C 0.5281(3) 0.8097(3) 0.5745(2) 0.0266(9) Uani 1 1 d .
H17A H 0.5454 0.8505 0.6243 0.032 Uiso 1 1 calc R
H17B H 0.5744 0.7580 0.5866 0.032 Uiso 1 1 calc R
C18 C 0.4341(3) 0.7668(3) 0.5554(2) 0.0273(9) Uani 1 1 d .
H18A H 0.4382 0.7198 0.5987 0.033 Uiso 1 1 calc R
H18B H 0.3906 0.8176 0.5559 0.033 Uiso 1 1 calc R
C19 C 0.4438(3) 0.6011(3) 0.3931(3) 0.0414(11) Uani 1 1 d .
H19A H 0.4796 0.5420 0.3970 0.050 Uiso 1 1 calc R
H19B H 0.3793 0.5899 0.3541 0.050 Uiso 1 1 calc R
C20 C 0.4469(3) 0.6280(3) 0.4770(2) 0.0344(10) Uani 1 1 d .
H20A H 0.4175 0.5772 0.4973 0.041 Uiso 1 1 calc R
H20B H 0.5120 0.6339 0.5165 0.041 Uiso 1 1 calc R
C21 C 0.2984(3) 0.7038(3) 0.4442(2) 0.0292(9) Uani 1 1 d .
H21A H 0.2835 0.6834 0.4914 0.035 Uiso 1 1 calc R
H21B H 0.2802 0.6516 0.4029 0.035 Uiso 1 1 calc R
C22 C 0.2432(3) 0.7918(3) 0.4057(2) 0.0283(9) Uani 1 1 d .
H22A H 0.1766 0.7760 0.3833 0.034 Uiso 1 1 calc R
H22B H 0.2548 0.8411 0.4489 0.034 Uiso 1 1 calc R
C23 C 0.5834(2) 0.9551(3) 0.3645(2) 0.0216(8) Uani 1 1 d .
C24 C 0.6436(3) 0.9813(3) 0.3194(2) 0.0310(9) Uani 1 1 d .
H24A H 0.6756 1.0413 0.3416 0.046 Uiso 1 1 calc R
H24B H 0.6053 0.9891 0.2603 0.046 Uiso 1 1 calc R
H24C H 0.6890 0.9308 0.3267 0.046 Uiso 1 1 calc R

loop_
_atom_site_aniso_label
_atom_site_aniso_U_11
_atom_site_aniso_U_22
_atom_site_aniso_U_33
_atom_site_aniso_U_23
_atom_site_aniso_U_13
_atom_site_aniso_U_12
Mn1 0.0187(3) 0.0143(3) 0.0180(3) 0.0001(2) 0.0101(2) 0.0011(2)
Mn2 0.0161(4) 0.0127(4) 0.0191(4) 0.0008(3) 0.0094(3) 0.0001(3)
Mn3 0.0189(3) 0.0220(3) 0.0210(3) -0.0026(2) 0.0125(2) -0.0032(2)
Mn4 0.0153(4) 0.0222(4) 0.0182(4) -0.0042(3) 0.0073(3) -0.0014(3)
Cl1 0.0284(5) 0.0325(5) 0.0262(5) 0.0000(4) 0.0139(4) -0.0051(4)
O1 0.0238(14) 0.0302(14) 0.0219(13) 0.0012(11) 0.0135(11) 0.0081(11)
O2 0.063(2) 0.0408(17) 0.0371(16) -0.0105(13) 0.0360(16) -0.0158(15)
O3 0.0150(13) 0.0210(13) 0.0234(13) 0.0045(10) 0.0107(10) 0.0036(10)
O4 0.0252(14) 0.0181(14) 0.0204(12) 0.0009(10) 0.0141(11) 0.0018(10)
O5 0.0255(14) 0.0180(12) 0.0220(13) 0.0008(10) 0.0150(11) 0.0010(10)
O6 0.0231(14) 0.0173(12) 0.0179(12) -0.0008(9) 0.0094(10) -0.0020(10)
O7 0.0226(14) 0.0219(13) 0.0242(13) -0.0026(10) 0.0134(11) -0.0034(11)
O8 0.0293(17) 0.065(2) 0.0234(15) -0.0050(13) 0.0127(13) -0.0203(14)
O9 0.059(2) 0.0359(16) 0.0492(18) -0.0010(13) 0.0411(17) -0.0001(15)
O10 0.0182(14) 0.0297(14) 0.0233(13) -0.0053(11) 0.0116(11) -0.0027(11)
O11 0.0156(14) 0.0285(13) 0.0245(13) -0.0067(10) 0.0086(11) 0.0003(11)
O12 0.0233(14) 0.0257(13) 0.0212(12) -0.0001(10) 0.0099(11) 0.0025(11)
O13 0.0392(18) 0.0454(18) 0.0361(16) 0.0062(12) 0.0156(14) 0.0050(14)
O14 0.063(2) 0.0397(17) 0.0500(18) -0.0083(14) 0.0429(16) -0.0101(15)
O15 0.0369(18) 0.0408(18) 0.0503(18) -0.0012(13) 0.0196(14) -0.0134(14)
O16 0.0285(16) 0.0511(18) 0.0311(15) -0.0059(13) 0.0101(12) 0.0005(13)
N1 0.0264(18) 0.0155(15) 0.0259(16) -0.0009(12) 0.0152(14) -0.0015(13)
N2 0.0222(17) 0.0186(15) 0.0225(16) 0.0035(12) 0.0127(13) 0.0031(13)
N3 0.0279(19) 0.0230(16) 0.0292(17) 0.0005(13) 0.0171(15) 0.0023(14)
N4 0.0244(18) 0.0276(17) 0.0210(16) -0.0043(13) 0.0098(14) -0.0086(14)
C1 0.036(2) 0.027(2) 0.038(2) -0.0032(17) 0.0205(19) -0.0093(18)
C2 0.028(2) 0.0190(19) 0.031(2) -0.0025(16) 0.0131(17) -0.0059(17)
C3 0.027(2) 0.0203(18) 0.0162(18) -0.0002(14) 0.0076(16) -0.0075(16)
C4 0.035(2) 0.0207(19) 0.0168(18) -0.0042(14) 0.0158(16) -0.0072(17)
C5 0.028(2) 0.027(2) 0.029(2) 0.0035(16) 0.0208(18) 0.0060(17)
C6 0.037(2) 0.0171(19) 0.030(2) 0.0003(15) 0.0221(18) 0.0065(17)
C7 0.026(2) 0.0252(19) 0.026(2) 0.0067(16) 0.0129(17) 0.0090(17)
C8 0.024(2) 0.0226(19) 0.032(2) 0.0077(16) 0.0152(17) 0.0096(16)
C9 0.018(2) 0.0220(19) 0.0249(19) 0.0019(15) 0.0103(16) -0.0013(15)
C10 0.017(2) 0.030(2) 0.024(2) 0.0002(16) 0.0093(16) 0.0035(16)
C11 0.0110(19) 0.023(2) 0.0178(18) -0.0006(15) 0.0045(15) 0.0011(15)
C12 0.041(3) 0.025(2) 0.028(2) 0.0026(16) 0.0202(19) 0.0060(18)
C13 0.030(3) 0.061(3) 0.027(2) -0.0131(19) 0.0147(19) -0.021(2)
C14 0.025(2) 0.048(2) 0.030(2) -0.0078(18) 0.0142(18) -0.018(2)
C15 0.015(2) 0.027(2) 0.030(2) 0.0021(16) 0.0061(16) 0.0043(16)
C16 0.019(2) 0.038(2) 0.030(2) 0.0006(17) 0.0044(17) -0.0017(18)
C17 0.029(2) 0.030(2) 0.0193(19) 0.0066(15) 0.0081(17) 0.0063(17)
C18 0.034(2) 0.028(2) 0.024(2) 0.0091(16) 0.0161(18) 0.0062(18)
C19 0.051(3) 0.031(2) 0.055(3) 0.001(2) 0.035(2) 0.004(2)
C20 0.043(3) 0.026(2) 0.046(2) 0.0051(18) 0.030(2) 0.0063(19)
C21 0.032(2) 0.031(2) 0.034(2) -0.0027(17) 0.0232(19) -0.0089(18)
C22 0.021(2) 0.039(2) 0.027(2) -0.0013(17) 0.0121(17) -0.0029(18)
C23 0.017(2) 0.031(2) 0.0185(19) -0.0005(17) 0.0095(16) 0.0027(17)
C24 0.030(2) 0.037(2) 0.032(2) -0.0092(17) 0.0192(19) -0.0085(19)

loop_
_atom_type_symbol
_atom_type_description
_atom_type_scat_dispersion_real
_atom_type_scat_dispersion_imag
_atom_type_scat_source
C C 0.0033 0.0016 'International Tables Vol C Tables 4.2.6.8 and 6.1.1.4'
H H 0.0000 0.0000 'International Tables Vol C Tables 4.2.6.8 and 6.1.1.4'
N N 0.0061 0.0033 'International Tables Vol C Tables 4.2.6.8 and 6.1.1.4'
O O 0.0106 0.0060 'International Tables Vol C Tables 4.2.6.8 and 6.1.1.4'
Cl Cl 0.1484 0.1585 'International Tables Vol C Tables 4.2.6.8 and 6.1.1.4'
Mn Mn 0.3368 0.7283 'International Tables Vol C Tables 4.2.6.8 and 6.1.1.4'

loop_
_geom_angle_atom_site_label_1
_geom_angle_atom_site_label_2
_geom_angle_atom_site_label_3
_geom_angle
_geom_angle_site_symmetry_1
_geom_angle_site_symmetry_3
O4 Mn1 O3 88.02(9) . .
O4 Mn1 O6 84.19(8) . .
O3 Mn1 O6 73.23(8) . .
O4 Mn1 O2 85.08(10) . .
O3 Mn1 O2 171.41(10) . .
O6 Mn1 O2 100.92(10) . .
O4 Mn1 O1 77.68(8) . .
O3 Mn1 O1 103.93(9) . .
O6 Mn1 O1 161.77(8) . .
O2 Mn1 O1 79.60(9) . .
O4 Mn1 N2 137.88(9) . .
O3 Mn1 N2 74.00(9) . .
O6 Mn1 N2 124.06(9) . .
O2 Mn1 N2 114.59(11) . .
O1 Mn1 N2 70.55(9) . .
O4 Mn1 N1 146.18(10) . .
O3 Mn1 N1 110.33(9) . .
O6 Mn1 N1 74.94(9) . .
O2 Mn1 N1 73.39(9) . .
O1 Mn1 N1 121.95(9) . .
N2 Mn1 N1 75.71(10) . .
O4 Mn1 Mn2 79.31(6) . .
O3 Mn1 Mn2 36.56(6) . .
O6 Mn1 Mn2 37.48(6) . .
O2 Mn1 Mn2 136.40(8) . .
O1 Mn1 Mn2 134.51(6) . .
N2 Mn1 Mn2 103.96(7) . .
N1 Mn1 Mn2 98.41(7) . .
O3 Mn2 O3 180.0 . 3_675
O3 Mn2 O6 86.27(9) . .
O3 Mn2 O6 93.73(9) 3_675 .
O3 Mn2 O6 93.73(9) . 3_675
O3 Mn2 O6 86.27(9) 3_675 3_675
O6 Mn2 O6 180.0 . 3_675
O3 Mn2 O5 85.91(9) . .
O3 Mn2 O5 94.08(9) 3_675 .
O6 Mn2 O5 85.82(9) . .
O6 Mn2 O5 94.18(9) 3_675 .
O3 Mn2 O5 94.09(9) . 3_675
O3 Mn2 O5 85.91(9) 3_675 3_675
O6 Mn2 O5 94.18(9) . 3_675
O6 Mn2 O5 85.82(9) 3_675 3_675
O5 Mn2 O5 180.0 . 3_675
O3 Mn2 Mn1 42.49(7) . .
O3 Mn2 Mn1 137.51(7) 3_675 .
O6 Mn2 Mn1 44.79(6) . .
O6 Mn2 Mn1 135.21(6) 3_675 .
O5 Mn2 Mn1 76.92(6) . .
O5 Mn2 Mn1 103.08(6) 3_675 .
O3 Mn2 Mn1 137.51(7) . 3_675
O3 Mn2 Mn1 42.49(7) 3_675 3_675
O6 Mn2 Mn1 135.21(6) . 3_675
O6 Mn2 Mn1 44.79(6) 3_675 3_675
O5 Mn2 Mn1 103.07(6) . 3_675
O5 Mn2 Mn1 76.92(6) 3_675 3_675
Mn1 Mn2 Mn1 180.0 . 3_675
O11 Mn3 O7 89.11(9) . .
O11 Mn3 O12 73.94(8) . .
O7 Mn3 O12 83.76(9) . .
O11 Mn3 O8 103.06(10) . .
O7 Mn3 O8 78.12(9) . .
O12 Mn3 O8 161.71(10) . .
O11 Mn3 O9 172.27(10) . .
O7 Mn3 O9 84.02(10) . .
O12 Mn3 O9 101.71(10) . .
O8 Mn3 O9 79.03(11) . .
O11 Mn3 N4 74.31(9) . .
O7 Mn3 N4 139.70(9) . .
O12 Mn3 N4 124.14(10) . .
O8 Mn3 N4 70.61(10) . .
O9 Mn3 N4 113.30(11) . .
O11 Mn3 N3 111.24(10) . .
O7 Mn3 N3 144.31(10) . .
O12 Mn3 N3 74.82(10) . .
O8 Mn3 N3 122.10(11) . .
O9 Mn3 N3 73.07(10) . .
N4 Mn3 N3 75.59(10) . .
O11 Mn3 Mn4 36.84(6) . .
O7 Mn3 Mn4 79.91(6) . .
O12 Mn3 Mn4 37.84(6) . .
O8 Mn3 Mn4 134.09(8) . .
O9 Mn3 Mn4 137.57(9) . .
N4 Mn3 Mn4 104.13(7) . .
N3 Mn3 Mn4 98.72(7) . .
O11 Mn4 O11 180.0 3_676 .
O11 Mn4 O12 93.34(10) 3_676 .
O11 Mn4 O12 86.66(10) . .
O11 Mn4 O12 86.66(10) 3_676 3_676
O11 Mn4 O12 93.34(10) . 3_676
O12 Mn4 O12 180.00(3) . 3_676
O11 Mn4 O10 86.24(9) 3_676 3_676
O11 Mn4 O10 93.76(9) . 3_676
O12 Mn4 O10 94.84(9) . 3_676
O12 Mn4 O10 85.16(9) 3_676 3_676
O11 Mn4 O10 93.76(9) 3_676 .
O11 Mn4 O10 86.24(9) . .
O12 Mn4 O10 85.16(9) . .
O12 Mn4 O10 94.84(9) 3_676 .
O10 Mn4 O10 180.0 3_676 .
O11 Mn4 Mn3 136.98(7) 3_676 .
O11 Mn4 Mn3 43.02(7) . .
O12 Mn4 Mn3 44.58(7) . .
O12 Mn4 Mn3 135.42(7) 3_676 .
O10 Mn4 Mn3 103.03(6) 3_676 .
O10 Mn4 Mn3 76.97(6) . .
O11 Mn4 Mn3 43.02(7) 3_676 3_676
O11 Mn4 Mn3 136.98(7) . 3_676
O12 Mn4 Mn3 135.42(7) . 3_676
O12 Mn4 Mn3 44.58(7) 3_676 3_676
O10 Mn4 Mn3 76.97(6) 3_676 3_676
O10 Mn4 Mn3 103.03(6) . 3_676
Mn3 Mn4 Mn3 180.0 . 3_676
O15 Cl1 O16 109.18(17) . .
O15 Cl1 O14 110.14(17) . .
O16 Cl1 O14 109.15(18) . .
O15 Cl1 O13 109.82(18) . .
O16 Cl1 O13 108.70(16) . .
O14 Cl1 O13 109.83(17) . .
C7 O1 Mn1 120.2(2) . .
C7 O1 H1 112.2 . .
Mn1 O1 H1 116.3 . .
C1 O2 Mn1 112.0(2) . .
C1 O2 H2 102.4 . .
Mn1 O2 H2 95.3 . .
C9 O3 Mn2 122.6(2) . .
C9 O3 Mn1 120.84(19) . .
Mn2 O3 Mn1 100.95(10) . .
C11 O4 Mn1 128.6(2) . .
C11 O5 Mn2 128.5(2) . .
C3 O6 Mn2 120.6(2) . .
C3 O6 Mn1 116.33(19) . .
Mn2 O6 Mn1 97.73(9) . .
C23 O7 Mn3 128.1(2) . .
C13 O8 Mn3 122.1(2) . .
C13 O8 H8 108(3) . .
Mn3 O8 H8 121(3) . .
C19 O9 Mn3 113.9(2) . .
C19 O9 H9 113(3) . .
Mn3 O9 H9 122(3) . .
C23 O10 Mn4 129.7(2) . .
C15 O11 Mn4 122.6(2) . .
C15 O11 Mn3 119.9(2) . .
Mn4 O11 Mn3 100.14(10) . .
C17 O12 Mn4 120.3(2) . .
C17 O12 Mn3 117.1(2) . .
Mn4 O12 Mn3 97.58(9) . .
C6 N1 C2 110.6(3) . .
C6 N1 C4 111.2(3) . .
C2 N1 C4 111.1(3) . .
C6 N1 Mn1 109.1(2) . .
C2 N1 Mn1 109.1(2) . .
C4 N1 Mn1 105.53(19) . .
C5 N2 C8 111.6(3) . .
C5 N2 C10 110.7(3) . .
C8 N2 C10 111.1(3) . .
C5 N2 Mn1 108.0(2) . .
C8 N2 Mn1 108.5(2) . .
C10 N2 Mn1 106.8(2) . .
C21 N3 C20 110.6(3) . .
C21 N3 C18 110.4(3) . .
C20 N3 C18 110.8(3) . .
C21 N3 Mn3 109.4(2) . .
C20 N3 Mn3 109.4(2) . .
C18 N3 Mn3 106.2(2) . .
C22 N4 C16 111.6(3) . .
C22 N4 C14 111.0(3) . .
C16 N4 C14 110.8(3) . .
C22 N4 Mn3 108.6(2) . .
C16 N4 Mn3 106.6(2) . .
C14 N4 Mn3 108.2(2) . .
O2 C1 C2 107.8(3) . .
O2 C1 H1A 110.1 . .
C2 C1 H1A 110.1 . .
O2 C1 H1B 110.1 . .
C2 C1 H1B 110.1 . .
H1A C1 H1B 108.5 . .
N1 C2 C1 110.6(3) . .
N1 C2 H2A 109.5 . .
C1 C2 H2A 109.5 . .
N1 C2 H2B 109.5 . .
C1 C2 H2B 109.5 . .
H2A C2 H2B 108.1 . .
O6 C3 C4 111.5(3) . .
O6 C3 H3A 109.3 . .
C4 C3 H3A 109.3 . .
O6 C3 H3B 109.3 . .
C4 C3 H3B 109.3 . .
H3A C3 H3B 108.0 . .
N1 C4 C3 111.5(3) . .
N1 C4 H4A 109.3 . .
C3 C4 H4A 109.3 . .
N1 C4 H4B 109.3 . .
C3 C4 H4B 109.3 . .
H4A C4 H4B 108.0 . .
N2 C5 C6 112.4(3) . .
N2 C5 H5A 109.1 . .
C6 C5 H5A 109.1 . .
N2 C5 H5B 109.1 . .
C6 C5 H5B 109.1 . .
H5A C5 H5B 107.8 . .
N1 C6 C5 112.1(3) . .
N1 C6 H6A 109.2 . .
C5 C6 H6A 109.2 . .
N1 C6 H6B 109.2 . .
C5 C6 H6B 109.2 . .
H6A C6 H6B 107.9 . .
O1 C7 C8 108.0(3) . .
O1 C7 H7A 110.1 . .
C8 C7 H7A 110.1 . .
O1 C7 H7B 110.1 . .
C8 C7 H7B 110.1 . .
H7A C7 H7B 108.4 . .
N2 C8 C7 111.9(3) . .
N2 C8 H8A 109.2 . .
C7 C8 H8A 109.2 . .
N2 C8 H8B 109.2 . .
C7 C8 H8B 109.2 . .
H8A C8 H8B 107.9 . .
O3 C9 C10 108.6(3) . .
O3 C9 H9A 110.0 . .
C10 C9 H9A 110.0 . .
O3 C9 H9B 110.0 . .
C10 C9 H9B 110.0 . .
H9A C9 H9B 108.4 . .
N2 C10 C9 111.9(3) . .
N2 C10 H10A 109.2 . .
C9 C10 H10A 109.2 . .
N2 C10 H10B 109.2 . .
C9 C10 H10B 109.2 . .
H10A C10 H10B 107.9 . .
O5 C11 O4 125.3(3) . .
O5 C11 C12 118.1(3) . .
O4 C11 C12 116.7(3) . .
C11 C12 H12A 109.5 . .
C11 C12 H12B 109.5 . .
H12A C12 H12B 109.5 . .
C11 C12 H12C 109.5 . .
H12A C12 H12C 109.5 . .
H12B C12 H12C 109.5 . .
O8 C13 C14 108.5(3) . .
O8 C13 H13A 110.0 . .
C14 C13 H13A 110.0 . .
O8 C13 H13B 110.0 . .
C14 C13 H13B 110.0 . .
H13A C13 H13B 108.4 . .
N4 C14 C13 111.6(3) . .
N4 C14 H14A 109.3 . .
C13 C14 H14A 109.3 . .
N4 C14 H14B 109.3 . .
C13 C14 H14B 109.3 . .
H14A C14 H14B 108.0 . .
O11 C15 C16 108.9(3) . .
O11 C15 H15A 109.9 . .
C16 C15 H15A 109.9 . .
O11 C15 H15B 109.9 . .
C16 C15 H15B 109.9 . .
H15A C15 H15B 108.3 . .
N4 C16 C15 111.3(3) . .
N4 C16 H16A 109.4 . .
C15 C16 H16A 109.4 . .
N4 C16 H16B 109.4 . .
C15 C16 H16B 109.4 . .
H16A C16 H16B 108.0 . .
O12 C17 C18 111.1(3) . .
O12 C17 H17A 109.4 . .
C18 C17 H17A 109.4 . .
O12 C17 H17B 109.4 . .
C18 C17 H17B 109.4 . .
H17A C17 H17B 108.0 . .
N3 C18 C17 110.9(3) . .
N3 C18 H18A 109.5 . .
C17 C18 H18A 109.5 . .
N3 C18 H18B 109.5 . .
C17 C18 H18B 109.5 . .
H18A C18 H18B 108.0 . .
O9 C19 C20 107.5(3) . .
O9 C19 H19A 110.2 . .
C20 C19 H19A 110.2 . .
O9 C19 H19B 110.2 . .
C20 C19 H19B 110.2 . .
H19A C19 H19B 108.5 . .
N3 C20 C19 110.9(3) . .
N3 C20 H20A 109.5 . .
C19 C20 H20A 109.5 . .
N3 C20 H20B 109.5 . .
C19 C20 H20B 109.5 . .
H20A C20 H20B 108.0 . .
N3 C21 C22 112.6(3) . .
N3 C21 H21A 109.1 . .
C22 C21 H21A 109.1 . .
N3 C21 H21B 109.1 . .
C22 C21 H21B 109.1 . .
H21A C21 H21B 107.8 . .
N4 C22 C21 112.2(3) . .
N4 C22 H22A 109.2 . .
C21 C22 H22A 109.2 . .
N4 C22 H22B 109.2 . .
C21 C22 H22B 109.2 . .
H22A C22 H22B 107.9 . .
O10 C23 O7 124.8(3) . .
O10 C23 C24 118.0(3) . .
O7 C23 C24 117.1(3) . .
C23 C24 H24A 109.5 . .
C23 C24 H24B 109.5 . .
H24A C24 H24B 109.5 . .
C23 C24 H24C 109.5 . .
H24A C24 H24C 109.5 . .
H24B C24 H24C 109.5 . .

loop_
_geom_bond_atom_site_label_1
_geom_bond_atom_site_label_2
_geom_bond_distance
_geom_bond_site_symmetry_2
Mn1 O4 2.160(2) .
Mn1 O3 2.163(2) .
Mn1 O6 2.235(2) .
Mn1 O2 2.308(3) .
Mn1 O1 2.334(2) .
Mn1 N2 2.374(3) .
Mn1 N1 2.386(3) .
Mn1 Mn2 3.1441(8) .
Mn2 O3 1.907(2) .
Mn2 O3 1.907(2) 3_675
Mn2 O6 1.931(2) .
Mn2 O6 1.931(2) 3_675
Mn2 O5 2.250(2) .
Mn2 O5 2.250(2) 3_675
Mn2 Mn1 3.1442(8) 3_675
Mn3 O11 2.167(2) .
Mn3 O7 2.192(2) .
Mn3 O12 2.214(2) .
Mn3 O8 2.267(3) .
Mn3 O9 2.293(3) .
Mn3 N4 2.367(3) .
Mn3 N3 2.381(3) .
Mn3 Mn4 3.1268(8) .
Mn4 O11 1.904(2) 3_676
Mn4 O11 1.905(2) .
Mn4 O12 1.935(2) .
Mn4 O12 1.935(2) 3_676
Mn4 O10 2.260(2) 3_676
Mn4 O10 2.260(2) .
Mn4 Mn3 3.1268(8) 3_676
Cl1 O15 1.428(3) .
Cl1 O16 1.429(3) .
Cl1 O14 1.439(3) .
Cl1 O13 1.449(3) .
O1 C7 1.417(4) .
O1 H1 0.9914 .
O2 C1 1.433(4) .
O2 H2 0.8869 .
O3 C9 1.414(4) .
O4 C11 1.275(4) .
O5 C11 1.245(4) .
O6 C3 1.419(4) .
O7 C23 1.277(4) .
O8 C13 1.411(5) .
O8 H8 0.90(5) .
O9 C19 1.429(5) .
O9 H9 0.92(5) .
O10 C23 1.248(4) .
O11 C15 1.410(4) .
O12 C17 1.432(4) .
N1 C6 1.480(5) .
N1 C2 1.482(5) .
N1 C4 1.487(4) .
N2 C5 1.469(4) .
N2 C8 1.472(4) .
N2 C10 1.478(4) .
N3 C21 1.470(5) .
N3 C20 1.479(5) .
N3 C18 1.486(5) .
N4 C22 1.470(5) .
N4 C16 1.481(5) .
N4 C14 1.483(5) .
C1 C2 1.503(5) .
C1 H1A 0.9900 .
C1 H1B 0.9900 .
C2 H2A 0.9900 .
C2 H2B 0.9900 .
C3 C4 1.503(5) .
C3 H3A 0.9900 .
C3 H3B 0.9900 .
C4 H4A 0.9900 .
C4 H4B 0.9900 .
C5 C6 1.509(5) .
C5 H5A 0.9900 .
C5 H5B 0.9900 .
C6 H6A 0.9900 .
C6 H6B 0.9900 .
C7 C8 1.517(5) .
C7 H7A 0.9900 .
C7 H7B 0.9900 .
C8 H8A 0.9900 .
C8 H8B 0.9900 .
C9 C10 1.515(5) .
C9 H9A 0.9900 .
C9 H9B 0.9900 .
C10 H10A 0.9900 .
C10 H10B 0.9900 .
C11 C12 1.506(5) .
C12 H12A 0.9800 .
C12 H12B 0.9800 .
C12 H12C 0.9800 .
C13 C14 1.503(5) .
C13 H13A 0.9900 .
C13 H13B 0.9900 .
C14 H14A 0.9900 .
C14 H14B 0.9900 .
C15 C16 1.513(5) .
C15 H15A 0.9900 .
C15 H15B 0.9900 .
C16 H16A 0.9900 .
C16 H16B 0.9900 .
C17 C18 1.509(5) .
C17 H17A 0.9900 .
C17 H17B 0.9900 .
C18 H18A 0.9900 .
C18 H18B 0.9900 .
C19 C20 1.506(6) .
C19 H19A 0.9900 .
C19 H19B 0.9900 .
C20 H20A 0.9900 .
C20 H20B 0.9900 .
C21 C22 1.509(5) .
C21 H21A 0.9900 .
C21 H21B 0.9900 .
C22 H22A 0.9900 .
C22 H22B 0.9900 .
C23 C24 1.502(5) .
C24 H24A 0.9800 .
C24 H24B 0.9800 .
C24 H24C 0.9800 .

loop_
_geom_hbond_atom_site_label_D
_geom_hbond_atom_site_label_H
_geom_hbond_atom_site_label_A
_geom_hbond_distance_DH
_geom_hbond_distance_HA
_geom_hbond_distance_DA
_geom_hbond_angle_DHA
O1 H1 O7 0.99 1.69 2.676(3) 174.0
O2 H2 O1 0.89 2.42 2.971(4) 120.3
O8 H8 O4 0.90(5) 1.77(5) 2.668(4) 179(5)
O9 H9 O13 0.92(5) 2.25(5) 3.003(4) 138(4)
O9 H9 O1 0.92(5) 2.50(5) 3.192(4) 132(4)

loop_
_geom_torsion_atom_site_label_1
_geom_torsion_atom_site_label_2
_geom_torsion_atom_site_label_3
_geom_torsion_atom_site_label_4
_geom_torsion
_geom_torsion_site_symmetry_1
_geom_torsion_site_symmetry_4
O4 Mn1 Mn2 O3 101.28(12) . .
O6 Mn1 Mn2 O3 -164.31(14) . .
O2 Mn1 Mn2 O3 172.33(14) . .
O1 Mn1 Mn2 O3 40.62(13) . .
N2 Mn1 Mn2 O3 -35.68(12) . .
N1 Mn1 Mn2 O3 -112.96(12) . .
O4 Mn1 Mn2 O3 -78.72(12) . 3_675
O3 Mn1 Mn2 O3 -180.0 . 3_675
O6 Mn1 Mn2 O3 15.70(14) . 3_675
O2 Mn1 Mn2 O3 -7.66(14) . 3_675
O1 Mn1 Mn2 O3 -139.37(13) . 3_675
N2 Mn1 Mn2 O3 144.32(12) . 3_675
N1 Mn1 Mn2 O3 67.05(12) . 3_675
O4 Mn1 Mn2 O6 -94.41(12) . .
O3 Mn1 Mn2 O6 164.31(14) . .
O2 Mn1 Mn2 O6 -23.36(13) . .
O1 Mn1 Mn2 O6 -155.07(13) . .
N2 Mn1 Mn2 O6 128.63(12) . .
N1 Mn1 Mn2 O6 51.35(12) . .
O4 Mn1 Mn2 O6 85.59(12) . 3_675
O3 Mn1 Mn2 O6 -15.69(14) . 3_675
O6 Mn1 Mn2 O6 180.0 . 3_675
O2 Mn1 Mn2 O6 156.64(13) . 3_675
O1 Mn1 Mn2 O6 24.93(13) . 3_675
N2 Mn1 Mn2 O6 -51.37(12) . 3_675
N1 Mn1 Mn2 O6 -128.65(12) . 3_675
O4 Mn1 Mn2 O5 2.93(9) . .
O3 Mn1 Mn2 O5 -98.35(12) . .
O6 Mn1 Mn2 O5 97.34(11) . .
O2 Mn1 Mn2 O5 73.98(11) . .
O1 Mn1 Mn2 O5 -57.73(11) . .
N2 Mn1 Mn2 O5 -134.03(9) . .
N1 Mn1 Mn2 O5 148.69(9) . .
O4 Mn1 Mn2 O5 -177.07(9) . 3_675
O3 Mn1 Mn2 O5 81.65(12) . 3_675
O6 Mn1 Mn2 O5 -82.66(11) . 3_675
O2 Mn1 Mn2 O5 -106.02(11) . 3_675
O1 Mn1 Mn2 O5 122.27(10) . 3_675
N2 Mn1 Mn2 O5 45.97(9) . 3_675
N1 Mn1 Mn2 O5 -31.31(9) . 3_675
O4 Mn1 Mn2 Mn1 44(16) . 3_675
O3 Mn1 Mn2 Mn1 -58(16) . 3_675
O6 Mn1 Mn2 Mn1 138(16) . 3_675
O2 Mn1 Mn2 Mn1 115(16) . 3_675
O1 Mn1 Mn2 Mn1 -17(16) . 3_675
N2 Mn1 Mn2 Mn1 -93(16) . 3_675
N1 Mn1 Mn2 Mn1 -171(16) . 3_675
O11 Mn3 Mn4 O11 180.0 . 3_676
O7 Mn3 Mn4 O11 -77.81(12) . 3_676
O12 Mn3 Mn4 O11 15.00(15) . 3_676
O8 Mn3 Mn4 O11 -140.21(15) . 3_676
O9 Mn3 Mn4 O11 -8.38(15) . 3_676
N4 Mn3 Mn4 O11 143.25(13) . 3_676
N3 Mn3 Mn4 O11 66.02(13) . 3_676
O7 Mn3 Mn4 O11 102.19(12) . .
O12 Mn3 Mn4 O11 -165.00(15) . .
O8 Mn3 Mn4 O11 39.79(15) . .
O9 Mn3 Mn4 O11 171.61(15) . .
N4 Mn3 Mn4 O11 -36.75(13) . .
N3 Mn3 Mn4 O11 -113.99(13) . .
O11 Mn3 Mn4 O12 165.00(15) . .
O7 Mn3 Mn4 O12 -92.81(12) . .
O8 Mn3 Mn4 O12 -155.21(15) . .
O9 Mn3 Mn4 O12 -23.38(14) . .
N4 Mn3 Mn4 O12 128.25(13) . .
N3 Mn3 Mn4 O12 51.02(13) . .
O11 Mn3 Mn4 O12 -15.00(15) . 3_676
O7 Mn3 Mn4 O12 87.19(12) . 3_676
O12 Mn3 Mn4 O12 180.003(1) . 3_676
O8 Mn3 Mn4 O12 24.79(15) . 3_676
O9 Mn3 Mn4 O12 156.62(14) . 3_676
N4 Mn3 Mn4 O12 -51.75(13) . 3_676
N3 Mn3 Mn4 O12 -128.98(13) . 3_676
O11 Mn3 Mn4 O10 81.40(12) . 3_676
O7 Mn3 Mn4 O10 -176.41(9) . 3_676
O12 Mn3 Mn4 O10 -83.60(12) . 3_676
O8 Mn3 Mn4 O10 121.19(12) . 3_676
O9 Mn3 Mn4 O10 -106.98(12) . 3_676
N4 Mn3 Mn4 O10 44.65(9) . 3_676
N3 Mn3 Mn4 O10 -32.58(10) . 3_676
O11 Mn3 Mn4 O10 -98.60(12) . .
O7 Mn3 Mn4 O10 3.59(9) . .
O12 Mn3 Mn4 O10 96.40(12) . .
O8 Mn3 Mn4 O10 -58.81(12) . .
O9 Mn3 Mn4 O10 73.02(12) . .
N4 Mn3 Mn4 O10 -135.35(10) . .
N3 Mn3 Mn4 O10 147.42(10) . .
O11 Mn3 Mn4 Mn3 -105(23) . 3_676
O7 Mn3 Mn4 Mn3 -3(23) . 3_676
O12 Mn3 Mn4 Mn3 90(23) . 3_676
O8 Mn3 Mn4 Mn3 -65(23) . 3_676
O9 Mn3 Mn4 Mn3 67(23) . 3_676
N4 Mn3 Mn4 Mn3 -142(23) . 3_676
N3 Mn3 Mn4 Mn3 141(23) . 3_676
O4 Mn1 O1 C7 -156.6(2) . .
O3 Mn1 O1 C7 -71.8(2) . .
O6 Mn1 O1 C7 -150.4(3) . .
O2 Mn1 O1 C7 116.2(2) . .
N2 Mn1 O1 C7 -4.6(2) . .
N1 Mn1 O1 C7 53.4(3) . .
Mn2 Mn1 O1 C7 -95.3(2) . .
O4 Mn1 O2 C1 175.2(2) . .
O3 Mn1 O2 C1 138.5(6) . .
O6 Mn1 O2 C1 92.1(2) . .
O1 Mn1 O2 C1 -106.4(2) . .
N2 Mn1 O2 C1 -43.6(3) . .
N1 Mn1 O2 C1 21.6(2) . .
Mn2 Mn1 O2 C1 106.4(2) . .
O3 Mn2 O3 C9 -129(3) 3_675 .
O6 Mn2 O3 C9 127.1(2) . .
O6 Mn2 O3 C9 -52.9(2) 3_675 .
O5 Mn2 O3 C9 -146.9(2) . .
O5 Mn2 O3 C9 33.1(2) 3_675 .
Mn1 Mn2 O3 C9 138.1(3) . .
Mn1 Mn2 O3 C9 -41.9(3) 3_675 .
O3 Mn2 O3 Mn1 93(3) 3_675 .
O6 Mn2 O3 Mn1 -11.01(10) . .
O6 Mn2 O3 Mn1 168.99(10) 3_675 .
O5 Mn2 O3 Mn1 75.06(9) . .
O5 Mn2 O3 Mn1 -104.94(9) 3_675 .
Mn1 Mn2 O3 Mn1 180.0 3_675 .
O4 Mn1 O3 C9 146.3(2) . .
O6 Mn1 O3 C9 -129.2(2) . .
O2 Mn1 O3 C9 -177.1(5) . .
O1 Mn1 O3 C9 69.5(2) . .
N2 Mn1 O3 C9 4.9(2) . .
N1 Mn1 O3 C9 -62.8(2) . .
Mn2 Mn1 O3 C9 -139.1(3) . .
O4 Mn1 O3 Mn2 -74.63(10) . .
O6 Mn1 O3 Mn2 9.90(9) . .
O2 Mn1 O3 Mn2 -38.0(6) . .
O1 Mn1 O3 Mn2 -151.42(9) . .
N2 Mn1 O3 Mn2 143.92(12) . .
N1 Mn1 O3 Mn2 76.26(12) . .
O3 Mn1 O4 C11 25.4(3) . .
O6 Mn1 O4 C11 -47.9(3) . .
O2 Mn1 O4 C11 -149.5(3) . .
O1 Mn1 O4 C11 130.1(3) . .
N2 Mn1 O4 C11 88.7(3) . .
N1 Mn1 O4 C11 -99.5(3) . .
Mn2 Mn1 O4 C11 -10.4(3) . .
O3 Mn2 O5 C11 -39.7(3) . .
O3 Mn2 O5 C11 140.3(3) 3_675 .
O6 Mn2 O5 C11 46.8(3) . .
O6 Mn2 O5 C11 -133.2(3) 3_675 .
O5 Mn2 O5 C11 173(6) 3_675 .
Mn1 Mn2 O5 C11 2.4(3) . .
Mn1 Mn2 O5 C11 -177.6(3) 3_675 .
O3 Mn2 O6 C3 -116.3(2) . .
O3 Mn2 O6 C3 63.7(2) 3_675 .
O6 Mn2 O6 C3 76(3) 3_675 .
O5 Mn2 O6 C3 157.5(2) . .
O5 Mn2 O6 C3 -22.5(2) 3_675 .
Mn1 Mn2 O6 C3 -126.9(3) . .
Mn1 Mn2 O6 C3 53.1(3) 3_675 .
O3 Mn2 O6 Mn1 10.55(9) . .
O3 Mn2 O6 Mn1 -169.45(9) 3_675 .
O6 Mn2 O6 Mn1 -157(3) 3_675 .
O5 Mn2 O6 Mn1 -75.62(9) . .
O5 Mn2 O6 Mn1 104.38(9) 3_675 .
Mn1 Mn2 O6 Mn1 180.0 3_675 .
O4 Mn1 O6 C3 -150.2(2) . .
O3 Mn1 O6 C3 120.1(2) . .
O2 Mn1 O6 C3 -66.4(2) . .
O1 Mn1 O6 C3 -156.3(3) . .
N2 Mn1 O6 C3 63.6(2) . .
N1 Mn1 O6 C3 2.9(2) . .
Mn2 Mn1 O6 C3 129.8(3) . .
O4 Mn1 O6 Mn2 79.99(10) . .
O3 Mn1 O6 Mn2 -9.69(9) . .
O2 Mn1 O6 Mn2 163.83(9) . .
O1 Mn1 O6 Mn2 73.9(3) . .
N2 Mn1 O6 Mn2 -66.23(13) . .
N1 Mn1 O6 Mn2 -126.87(11) . .
O11 Mn3 O7 C23 28.4(3) . .
O12 Mn3 O7 C23 -45.5(3) . .
O8 Mn3 O7 C23 132.0(3) . .
O9 Mn3 O7 C23 -148.0(3) . .
N4 Mn3 O7 C23 92.5(3) . .
N3 Mn3 O7 C23 -98.4(3) . .
Mn4 Mn3 O7 C23 -7.5(2) . .
O11 Mn3 O8 C13 -75.6(3) . .
O7 Mn3 O8 C13 -161.9(3) . .
O12 Mn3 O8 C13 -153.9(3) . .
O9 Mn3 O8 C13 112.0(3) . .
N4 Mn3 O8 C13 -7.7(3) . .
N3 Mn3 O8 C13 50.2(3) . .
Mn4 Mn3 O8 C13 -98.8(3) . .
O11 Mn3 O9 C19 144.8(7) . .
O7 Mn3 O9 C19 172.2(3) . .
O12 Mn3 O9 C19 89.9(3) . .
O8 Mn3 O9 C19 -108.8(3) . .
N4 Mn3 O9 C19 -45.6(3) . .
N3 Mn3 O9 C19 19.9(3) . .
Mn4 Mn3 O9 C19 104.3(3) . .
O11 Mn4 O10 C23 134.9(3) 3_676 .
O11 Mn4 O10 C23 -45.1(3) . .
O12 Mn4 O10 C23 41.9(3) . .
O12 Mn4 O10 C23 -138.1(3) 3_676 .
O10 Mn4 O10 C23 -147(9) 3_676 .
Mn3 Mn4 O10 C23 -2.5(3) . .
Mn3 Mn4 O10 C23 177.5(3) 3_676 .
O11 Mn4 O11 C15 -68(4) 3_676 .
O12 Mn4 O11 C15 125.2(3) . .
O12 Mn4 O11 C15 -54.8(3) 3_676 .
O10 Mn4 O11 C15 30.5(3) 3_676 .
O10 Mn4 O11 C15 -149.5(3) . .
Mn3 Mn4 O11 C15 135.6(3) . .
Mn3 Mn4 O11 C15 -44.4(3) 3_676 .
O11 Mn4 O11 Mn3 156(4) 3_676 .
O12 Mn4 O11 Mn3 -10.48(10) . .
O12 Mn4 O11 Mn3 169.52(10) 3_676 .
O10 Mn4 O11 Mn3 -105.12(10) 3_676 .
O10 Mn4 O11 Mn3 74.88(10) . .
Mn3 Mn4 O11 Mn3 180.0 3_676 .
O7 Mn3 O11 C15 148.5(2) . .
O12 Mn3 O11 C15 -127.7(2) . .
O8 Mn3 O11 C15 70.9(2) . .
O9 Mn3 O11 C15 175.7(7) . .
N4 Mn3 O11 C15 5.7(2) . .
N3 Mn3 O11 C15 -61.6(2) . .
Mn4 Mn3 O11 C15 -137.2(3) . .
O7 Mn3 O11 Mn4 -74.25(11) . .
O12 Mn3 O11 Mn4 9.51(9) . .
O8 Mn3 O11 Mn4 -151.84(10) . .
O9 Mn3 O11 Mn4 -47.0(8) . .
N4 Mn3 O11 Mn4 142.94(12) . .
N3 Mn3 O11 Mn4 75.67(12) . .
O11 Mn4 O12 C17 62.6(2) 3_676 .
O11 Mn4 O12 C17 -117.4(2) . .
O12 Mn4 O12 C17 -5(5) 3_676 .
O10 Mn4 O12 C17 -23.9(2) 3_676 .
O10 Mn4 O12 C17 156.1(2) . .
Mn3 Mn4 O12 C17 -127.6(3) . .
Mn3 Mn4 O12 C17 52.4(3) 3_676 .
O11 Mn4 O12 Mn3 -169.81(10) 3_676 .
O11 Mn4 O12 Mn3 10.19(10) . .
O12 Mn4 O12 Mn3 123(5) 3_676 .
O10 Mn4 O12 Mn3 103.68(9) 3_676 .
O10 Mn4 O12 Mn3 -76.32(9) . .
Mn3 Mn4 O12 Mn3 180.0 3_676 .
O11 Mn3 O12 C17 120.5(2) . .
O7 Mn3 O12 C17 -148.7(2) . .
O8 Mn3 O12 C17 -156.6(3) . .
O9 Mn3 O12 C17 -66.1(2) . .
N4 Mn3 O12 C17 62.8(3) . .
N3 Mn3 O12 C17 2.5(2) . .
Mn4 Mn3 O12 C17 129.7(3) . .
O11 Mn3 O12 Mn4 -9.29(9) . .
O7 Mn3 O12 Mn4 81.58(10) . .
O8 Mn3 O12 Mn4 73.7(3) . .
O9 Mn3 O12 Mn4 164.13(10) . .
N4 Mn3 O12 Mn4 -66.93(14) . .
N3 Mn3 O12 Mn4 -127.24(12) . .
O4 Mn1 N1 C6 -164.36(19) . .
O3 Mn1 N1 C6 76.5(2) . .
O6 Mn1 N1 C6 141.8(2) . .
O2 Mn1 N1 C6 -111.7(2) . .
O1 Mn1 N1 C6 -45.7(2) . .
N2 Mn1 N1 C6 9.9(2) . .
Mn2 Mn1 N1 C6 112.3(2) . .
O4 Mn1 N1 C2 -43.4(3) . .
O3 Mn1 N1 C2 -162.6(2) . .
O6 Mn1 N1 C2 -97.3(2) . .
O2 Mn1 N1 C2 9.3(2) . .
O1 Mn1 N1 C2 75.2(2) . .
N2 Mn1 N1 C2 130.9(2) . .
Mn2 Mn1 N1 C2 -126.8(2) . .
O4 Mn1 N1 C4 76.0(3) . .
O3 Mn1 N1 C4 -43.1(2) . .
O6 Mn1 N1 C4 22.2(2) . .
O2 Mn1 N1 C4 128.7(2) . .
O1 Mn1 N1 C4 -165.3(2) . .
N2 Mn1 N1 C4 -109.7(2) . .
Mn2 Mn1 N1 C4 -7.3(2) . .
O4 Mn1 N2 C5 -167.36(19) . .
O3 Mn1 N2 C5 -99.1(2) . .
O6 Mn1 N2 C5 -42.9(2) . .
O2 Mn1 N2 C5 81.2(2) . .
O1 Mn1 N2 C5 149.4(2) . .
N1 Mn1 N2 C5 17.4(2) . .
Mn2 Mn1 N2 C5 -77.9(2) . .
O4 Mn1 N2 C8 71.6(3) . .
O3 Mn1 N2 C8 139.8(2) . .
O6 Mn1 N2 C8 -163.99(19) . .
O2 Mn1 N2 C8 -39.9(2) . .
O1 Mn1 N2 C8 28.3(2) . .
N1 Mn1 N2 C8 -103.7(2) . .
Mn2 Mn1 N2 C8 161.0(2) . .
O4 Mn1 N2 C10 -48.2(2) . .
O3 Mn1 N2 C10 20.03(19) . .
O6 Mn1 N2 C10 76.2(2) . .
O2 Mn1 N2 C10 -159.65(19) . .
O1 Mn1 N2 C10 -91.5(2) . .
N1 Mn1 N2 C10 136.5(2) . .
Mn2 Mn1 N2 C10 41.2(2) . .
O11 Mn3 N3 C21 76.1(2) . .
O7 Mn3 N3 C21 -163.1(2) . .
O12 Mn3 N3 C21 141.7(2) . .
O8 Mn3 N3 C21 -45.9(3) . .
O9 Mn3 N3 C21 -110.7(2) . .
N4 Mn3 N3 C21 9.6(2) . .
Mn4 Mn3 N3 C21 112.1(2) . .
O11 Mn3 N3 C20 -162.7(2) . .
O7 Mn3 N3 C20 -41.8(3) . .
O12 Mn3 N3 C20 -97.0(2) . .
O8 Mn3 N3 C20 75.3(3) . .
O9 Mn3 N3 C20 10.6(2) . .
N4 Mn3 N3 C20 130.9(3) . .
Mn4 Mn3 N3 C20 -126.7(2) . .
O11 Mn3 N3 C18 -43.0(2) . .
O7 Mn3 N3 C18 77.8(3) . .
O12 Mn3 N3 C18 22.6(2) . .
O8 Mn3 N3 C18 -165.0(2) . .
O9 Mn3 N3 C18 130.2(2) . .
N4 Mn3 N3 C18 -109.5(2) . .
Mn4 Mn3 N3 C18 -7.0(2) . .
O11 Mn3 N4 C22 -100.3(2) . .
O7 Mn3 N4 C22 -169.40(19) . .
O12 Mn3 N4 C22 -42.8(3) . .
O8 Mn3 N4 C22 149.4(2) . .
O9 Mn3 N4 C22 81.2(2) . .
N3 Mn3 N4 C22 17.2(2) . .
Mn4 Mn3 N4 C22 -78.4(2) . .
O11 Mn3 N4 C16 20.0(2) . .
O7 Mn3 N4 C16 -49.1(3) . .
O12 Mn3 N4 C16 77.5(2) . .
O8 Mn3 N4 C16 -90.3(2) . .
O9 Mn3 N4 C16 -158.5(2) . .
N3 Mn3 N4 C16 137.5(2) . .
Mn4 Mn3 N4 C16 41.9(2) . .
O11 Mn3 N4 C14 139.2(2) . .
O7 Mn3 N4 C14 70.1(3) . .
O12 Mn3 N4 C14 -163.3(2) . .
O8 Mn3 N4 C14 28.9(2) . .
O9 Mn3 N4 C14 -39.3(3) . .
N3 Mn3 N4 C14 -103.3(2) . .
Mn4 Mn3 N4 C14 161.1(2) . .
Mn1 O2 C1 C2 -48.9(4) . .
C6 N1 C2 C1 82.1(4) . .
C4 N1 C2 C1 -153.9(3) . .
Mn1 N1 C2 C1 -38.0(3) . .
O2 C1 C2 N1 58.4(4) . .
Mn2 O6 C3 C4 89.6(3) . .
Mn1 O6 C3 C4 -28.2(3) . .
C6 N1 C4 C3 -162.7(3) . .
C2 N1 C4 C3 73.7(3) . .
Mn1 N1 C4 C3 -44.5(3) . .
O6 C3 C4 N1 50.1(4) . .
C8 N2 C5 C6 75.7(4) . .
C10 N2 C5 C6 -160.1(3) . .
Mn1 N2 C5 C6 -43.4(3) . .
C2 N1 C6 C5 -156.3(3) . .
C4 N1 C6 C5 79.8(3) . .
Mn1 N1 C6 C5 -36.3(3) . .
N2 C5 C6 N1 55.9(4) . .
Mn1 O1 C7 C8 -19.3(4) . .
C5 N2 C8 C7 -169.1(3) . .
C10 N2 C8 C7 66.9(4) . .
Mn1 N2 C8 C7 -50.2(3) . .
O1 C7 C8 N2 45.9(4) . .
Mn2 O3 C9 C10 -158.5(2) . .
Mn1 O3 C9 C10 -28.3(3) . .
C5 N2 C10 C9 75.7(4) . .
C8 N2 C10 C9 -159.7(3) . .
Mn1 N2 C10 C9 -41.6(3) . .
O3 C9 C10 N2 46.5(4) . .
Mn2 O5 C11 O4 -11.0(5) . .
Mn2 O5 C11 C12 169.9(2) . .
Mn1 O4 C11 O5 16.1(5) . .
Mn1 O4 C11 C12 -164.7(2) . .
Mn3 O8 C13 C14 -15.2(5) . .
C22 N4 C14 C13 -167.4(3) . .
C16 N4 C14 C13 68.2(4) . .
Mn3 N4 C14 C13 -48.4(4) . .
O8 C13 C14 N4 42.0(5) . .
Mn4 O11 C15 C16 -157.4(2) . .
Mn3 O11 C15 C16 -30.0(4) . .
C22 N4 C16 C15 76.1(4) . .
C14 N4 C16 C15 -159.7(3) . .
Mn3 N4 C16 C15 -42.3(3) . .
O11 C15 C16 N4 48.2(4) . .
Mn4 O12 C17 C18 90.5(3) . .
Mn3 O12 C17 C18 -27.5(4) . .
C21 N3 C18 C17 -162.9(3) . .
C20 N3 C18 C17 74.3(4) . .
Mn3 N3 C18 C17 -44.4(3) . .
O12 C17 C18 N3 49.0(4) . .
Mn3 O9 C19 C20 -46.4(4) . .
C21 N3 C20 C19 82.1(4) . .
C18 N3 C20 C19 -155.2(3) . .
Mn3 N3 C20 C19 -38.5(4) . .
O9 C19 C20 N3 56.4(5) . .
C20 N3 C21 C22 -156.1(3) . .
C18 N3 C21 C22 81.0(4) . .
Mn3 N3 C21 C22 -35.5(3) . .
C16 N4 C22 C21 -159.6(3) . .
C14 N4 C22 C21 76.4(4) . .
Mn3 N4 C22 C21 -42.4(3) . .
N3 C21 C22 N4 54.5(4) . .
Mn4 O10 C23 O7 -2.1(5) . .
Mn4 O10 C23 C24 177.8(2) . .
Mn3 O7 C23 O10 8.3(5) . .
Mn3 O7 C23 C24 -171.6(2) . .
